data_4327313
loop_
_publ_author_name
'Indu Vidyaratne'
'Sandro Gambarotta'
'Ilia Korobkov'
'Peter H. M. Budzelaar'

_publ_section_title
;
 Dinitrogen Partial Reduction by Formally Zero- and Divalent Vanadium
 Complexes Supported by the Bis-iminopyridine System
;
_journal_name_full 'Inorganic Chemistry'
_journal_page_first 1187
_journal_page_last 1189
_journal_paper_doi 10.1021/ic048358+
_journal_volume 44
_journal_year 2005
_chemical_formula_sum 'C40 H58 N4 O V'
_chemical_formula_weight 661.87
_chemical_name_systematic
; 
 ? 
;
_space_group_IT_number 15
_symmetry_cell_setting monoclinic
_symmetry_space_group_name_Hall '-C 2yc'
_symmetry_space_group_name_H-M 'C 1 2/c 1'
_atom_sites_solution_hydrogens geom
_atom_sites_solution_primary direct
_atom_sites_solution_secondary difmap
_audit_creation_method SHELXL-97
_cell_angle_alpha 90.00
_cell_angle_beta 113.643(2)
_cell_angle_gamma 90.00
_cell_formula_units_Z 8
_cell_length_a 25.401(2)
_cell_length_b 11.6983(11)
_cell_length_c 30.425(3)
_cell_measurement_reflns_used 990
_cell_measurement_temperature 206(2)
_cell_measurement_theta_max 20.39
_cell_measurement_theta_min 2.22
_cell_volume 8281.9(13)
_computing_cell_refinement 'Bruker SMART'
_computing_data_collection 'Bruker SMART'
_computing_data_reduction 'Bruker SAINT'
_computing_molecular_graphics 'Bruker SHELXTL'
_computing_publication_material 'Bruker SHELXTL'
_computing_structure_refinement 'SHELXL-97 (Sheldrick, 1997)'
_computing_structure_solution 'SHELXS-97 (Sheldrick, 1990)'
_diffrn_ambient_temperature 206(2)
_diffrn_measured_fraction_theta_full 1.000
_diffrn_measured_fraction_theta_max 1.000
_diffrn_measurement_device_type 'CCD area detector'
_diffrn_measurement_method 'phi and omega scans'
_diffrn_radiation_monochromator graphite
_diffrn_radiation_source 'fine-focus sealed tube'
_diffrn_radiation_type MoK\a
_diffrn_radiation_wavelength 0.71073
_diffrn_reflns_av_R_equivalents 0.0623
_diffrn_reflns_av_sigmaI/netI 0.0777
_diffrn_reflns_limit_h_max 28
_diffrn_reflns_limit_h_min -28
_diffrn_reflns_limit_k_max 12
_diffrn_reflns_limit_k_min -11
_diffrn_reflns_limit_l_max 29
_diffrn_reflns_limit_l_min -33
_diffrn_reflns_number 18239
_diffrn_reflns_theta_full 23.26
_diffrn_reflns_theta_max 23.26
_diffrn_reflns_theta_min 1.46
_diffrn_standards_decay_% <1
_exptl_absorpt_coefficient_mu 0.275
_exptl_absorpt_correction_T_max 1.0
_exptl_absorpt_correction_T_min 0.87
_exptl_absorpt_correction_type multi-scan
_exptl_absorpt_process_details 'SADABS, Bruker (2000)'
_exptl_crystal_colour green
_exptl_crystal_density_diffrn 1.131
_exptl_crystal_description block
_exptl_crystal_F_000 3056
_exptl_crystal_size_max 0.44
_exptl_crystal_size_mid 0.26
_exptl_crystal_size_min 0.22
_refine_diff_density_max 0.331
_refine_diff_density_min -0.257
_refine_diff_density_rms 0.050
_refine_ls_extinction_method none
_refine_ls_goodness_of_fit_ref 1.038
_refine_ls_hydrogen_treatment constr
_refine_ls_matrix_type full
_refine_ls_number_parameters 471
_refine_ls_number_reflns 5943
_refine_ls_number_restraints 142
_refine_ls_restrained_S_all 1.037
_refine_ls_R_factor_all 0.1107
_refine_ls_R_factor_gt 0.0658
_refine_ls_shift/su_max 0.007
_refine_ls_shift/su_mean 0.003
_refine_ls_structure_factor_coef Fsqd
_refine_ls_weighting_details 'calc w=1/[\s^2^(Fo^2^)+(0.0682P)^2^+11.5585P] where P=(Fo^2^+2Fc^2^)/3'
_refine_ls_weighting_scheme calc
_refine_ls_wR_factor_gt 0.1420
_refine_ls_wR_factor_ref 0.1575
_reflns_number_gt 3848
_reflns_number_total 5943
_reflns_threshold_expression >2sigma(I)
_cod_data_source_file ic0483582Bsi20041121_045711_1.cif
_cod_data_source_block sg421_complex1
_cod_database_code 4327313

loop_
_symmetry_equiv_pos_as_xyz
'x, y, z'
'-x, y, -z+1/2'
'x+1/2, y+1/2, z'
'-x+1/2, y+1/2, -z+1/2'
'-x, -y, -z'
'x, -y, z-1/2'
'-x+1/2, -y+1/2, -z'
'x+1/2, -y+1/2, z-1/2'

loop_
_atom_site_label
_atom_site_type_symbol
_atom_site_fract_x
_atom_site_fract_y
_atom_site_fract_z
_atom_site_U_iso_or_equiv
_atom_site_adp_type
_atom_site_occupancy
_atom_site_symmetry_multiplicity
_atom_site_calc_flag
_atom_site_refinement_flags
_atom_site_disorder_assembly
_atom_site_disorder_group
V1 V 0.58928(3) 0.65760(6) 0.81476(2) 0.0306(2) Uani 1 1 d . E .
N1 N 0.65932(13) 0.7236(3) 0.80028(11) 0.0334(8) Uani 1 1 d . . .
N2 N 0.61435(13) 0.5304(3) 0.78750(11) 0.0339(8) Uani 1 1 d . . .
N3 N 0.57197(13) 0.5159(3) 0.84833(11) 0.0354(8) Uani 1 1 d . . .
N4 N 0.52293(12) 0.7001(3) 0.76866(10) 0.0315(8) Uani 1 1 d . . .
C1 C 0.71729(19) 0.6940(4) 0.75114(17) 0.0547(13) Uani 1 1 d . . .
H1A H 0.7417 0.6307 0.7507 0.082 Uiso 1 1 calc R . .
H1B H 0.7409 0.7565 0.7697 0.082 Uiso 1 1 calc R . .
H1C H 0.6952 0.7196 0.7186 0.082 Uiso 1 1 calc R . .
C2 C 0.67716(16) 0.6559(4) 0.77341(14) 0.0382(10) Uani 1 1 d . . .
C3 C 0.65374(17) 0.5441(3) 0.76674(14) 0.0354(10) Uani 1 1 d . . .
C4 C 0.66773(19) 0.4527(4) 0.74484(16) 0.0479(12) Uani 1 1 d . . .
H4A H 0.6946 0.4626 0.7310 0.058 Uiso 1 1 calc R . .
C5 C 0.6426(2) 0.3460(4) 0.74290(16) 0.0514(12) Uani 1 1 d . . .
H5A H 0.6502 0.2854 0.7260 0.062 Uiso 1 1 calc R . .
C6 C 0.60602(19) 0.3304(4) 0.76625(16) 0.0497(12) Uani 1 1 d . . .
H6A H 0.5894 0.2584 0.7657 0.060 Uiso 1 1 calc R . .
C7 C 0.59391(17) 0.4214(3) 0.79053(15) 0.0387(11) Uani 1 1 d . . .
C8 C 0.56832(17) 0.4158(3) 0.82391(15) 0.0383(10) Uani 1 1 d . . .
C9 C 0.5393(2) 0.3118(4) 0.83238(17) 0.0549(13) Uani 1 1 d . . .
H9A H 0.5489 0.2460 0.8176 0.082 Uiso 1 1 calc R . .
H9B H 0.4980 0.3232 0.8184 0.082 Uiso 1 1 calc R . .
H9C H 0.5522 0.2989 0.8666 0.082 Uiso 1 1 calc R . .
C10 C 0.66413(18) 0.9306(4) 0.78517(15) 0.0414(11) Uani 1 1 d D . .
C11 C 0.6891(2) 1.0370(4) 0.80177(18) 0.0551(13) Uani 1 1 d . D .
H11A H 0.6742 1.1022 0.7828 0.066 Uiso 1 1 calc R . .
C12 C 0.7349(2) 1.0484(5) 0.8450(2) 0.0683(15) Uani 1 1 d . . .
H12A H 0.7514 1.1205 0.8555 0.082 Uiso 1 1 calc R D .
C13 C 0.7562(2) 0.9532(5) 0.87266(19) 0.0694(16) Uani 1 1 d . C .
H13A H 0.7880 0.9615 0.9021 0.083 Uiso 1 1 calc R . .
C14 C 0.73266(19) 0.8444(4) 0.85897(16) 0.0518(12) Uani 1 1 d D . .
C15 C 0.68600(17) 0.8343(4) 0.81419(15) 0.0390(10) Uani 1 1 d . C .
C16 C 0.6115(7) 0.9269(10) 0.7378(4) 0.045(4) Uiso 0.62(6) 1 d PD D 1
H16A H 0.5969 0.8474 0.7328 0.054 Uiso 0.62(6) 1 calc PR D 1
C16? C 0.6216(8) 0.9194(16) 0.7337(5) 0.034(5) Uiso 0.38(6) 1 d PD D 2
H16B H 0.6139 0.8370 0.7266 0.041 Uiso 0.38(6) 1 calc PR D 2
C17 C 0.6280(11) 0.9580(13) 0.6959(4) 0.085(5) Uiso 0.62(6) 1 d PD D 1
H17A H 0.6585 0.9080 0.6962 0.128 Uiso 0.62(6) 1 calc PR D 1
H17B H 0.6410 1.0367 0.6992 0.128 Uiso 0.62(6) 1 calc PR D 1
H17C H 0.5947 0.9490 0.6658 0.128 Uiso 0.62(6) 1 calc PR D 1
C17? C 0.6450(15) 0.9676(18) 0.6990(7) 0.062(7) Uiso 0.38(6) 1 d PD D 2
H17D H 0.6840 0.9407 0.7076 0.092 Uiso 0.38(6) 1 calc PR D 2
H17E H 0.6448 1.0504 0.7003 0.092 Uiso 0.38(6) 1 calc PR D 2
H17F H 0.6211 0.9425 0.6667 0.092 Uiso 0.38(6) 1 calc PR D 2
C18 C 0.5626(5) 1.0041(17) 0.7348(7) 0.074(4) Uiso 0.62(6) 1 d PD D 1
H18A H 0.5513 0.9869 0.7610 0.111 Uiso 0.62(6) 1 calc PR D 1
H18B H 0.5302 0.9919 0.7045 0.111 Uiso 0.62(6) 1 calc PR D 1
H18C H 0.5749 1.0832 0.7370 0.111 Uiso 0.62(6) 1 calc PR D 1
C18? C 0.5656(7) 0.977(3) 0.7274(8) 0.059(7) Uiso 0.38(6) 1 d PD D 2
H18D H 0.5395 0.9751 0.6938 0.089 Uiso 0.38(6) 1 calc PR D 2
H18E H 0.5730 1.0555 0.7382 0.089 Uiso 0.38(6) 1 calc PR D 2
H18F H 0.5484 0.9365 0.7462 0.089 Uiso 0.38(6) 1 calc PR D 2
C19 C 0.7611(5) 0.7379(11) 0.8875(4) 0.051(4) Uiso 0.56(4) 1 d PD C 1
H19A H 0.7308 0.6796 0.8820 0.061 Uiso 0.56(4) 1 calc PR C 1
C19? C 0.7534(8) 0.7491(14) 0.8951(5) 0.063(6) Uiso 0.44(4) 1 d PD C 2
H19B H 0.7201 0.6985 0.8894 0.076 Uiso 0.44(4) 1 calc PR C 2
C20 C 0.8064(7) 0.6866(14) 0.8726(7) 0.101(6) Uiso 0.56(4) 1 d PD C 1
H20A H 0.7897 0.6721 0.8383 0.151 Uiso 0.56(4) 1 calc PR C 1
H20B H 0.8201 0.6153 0.8897 0.151 Uiso 0.56(4) 1 calc PR C 1
H20C H 0.8382 0.7396 0.8803 0.151 Uiso 0.56(4) 1 calc PR C 1
C20? C 0.7971(11) 0.680(2) 0.8837(11) 0.124(9) Uiso 0.44(4) 1 d PD C 2
H20D H 0.7779 0.6414 0.8530 0.185 Uiso 0.44(4) 1 calc PR C 2
H20E H 0.8146 0.6229 0.9086 0.185 Uiso 0.44(4) 1 calc PR C 2
H20F H 0.8266 0.7300 0.8821 0.185 Uiso 0.44(4) 1 calc PR C 2
C21 C 0.7917(8) 0.7563(15) 0.9411(4) 0.066(5) Uiso 0.56(4) 1 d PD C 1
H21A H 0.8002 0.6829 0.9572 0.100 Uiso 0.56(4) 1 calc PR C 1
H21B H 0.7672 0.8003 0.9524 0.100 Uiso 0.56(4) 1 calc PR C 1
H21C H 0.8272 0.7976 0.9479 0.100 Uiso 0.56(4) 1 calc PR C 1
C21? C 0.7759(9) 0.7861(18) 0.9473(5) 0.064(5) Uiso 0.44(4) 1 d PD C 2
H21D H 0.7478 0.8352 0.9521 0.096 Uiso 0.44(4) 1 calc PR C 2
H21E H 0.8116 0.8276 0.9556 0.096 Uiso 0.44(4) 1 calc PR C 2
H21F H 0.7825 0.7192 0.9677 0.096 Uiso 0.44(4) 1 calc PR C 2
C22 C 0.52270(18) 0.5436(4) 0.90319(15) 0.0437(11) Uani 1 1 d . . .
C23 C 0.5277(2) 0.5519(4) 0.95048(16) 0.0530(13) Uani 1 1 d . . .
H23A H 0.4963 0.5786 0.9565 0.064 Uiso 1 1 calc R . .
C24 C 0.5781(2) 0.5215(4) 0.98870(17) 0.0598(14) Uani 1 1 d . . .
H24A H 0.5811 0.5290 1.0204 0.072 Uiso 1 1 calc R . .
C25 C 0.6233(2) 0.4806(4) 0.97992(17) 0.0558(13) Uani 1 1 d . . .
H25A H 0.6567 0.4569 1.0059 0.067 Uiso 1 1 calc R . .
C26 C 0.62147(18) 0.4730(4) 0.93374(16) 0.0447(11) Uani 1 1 d . B .
C27 C 0.57063(18) 0.5099(3) 0.89508(14) 0.0367(10) Uani 1 1 d . . .
C28 C 0.46550(19) 0.5709(4) 0.86226(16) 0.0526(13) Uani 1 1 d . . .
H28A H 0.4653 0.5361 0.8325 0.063 Uiso 1 1 calc R . .
C29 C 0.4148(2) 0.5216(5) 0.87147(18) 0.0703(16) Uani 1 1 d . . .
H29A H 0.4187 0.4392 0.8747 0.105 Uiso 1 1 calc R . .
H29B H 0.3791 0.5405 0.8448 0.105 Uiso 1 1 calc R . .
H29C H 0.4147 0.5540 0.9008 0.105 Uiso 1 1 calc R . .
C30 C 0.4570(2) 0.6985(5) 0.8545(2) 0.0794(18) Uani 1 1 d . . .
H30A H 0.4864 0.7293 0.8450 0.119 Uiso 1 1 calc R . .
H30B H 0.4598 0.7348 0.8840 0.119 Uiso 1 1 calc R . .
H30C H 0.4194 0.7134 0.8294 0.119 Uiso 1 1 calc R . .
C31 C 0.67402(19) 0.4295(4) 0.92688(18) 0.0579(13) Uani 1 1 d D . .
H31A H 0.6694 0.4412 0.8933 0.069 Uiso 1 1 calc R A 1
C32 C 0.6814(6) 0.2997(9) 0.9398(13) 0.078(5) Uiso 0.59(8) 1 d PD B 1
H32A H 0.7143 0.2700 0.9348 0.117 Uiso 0.59(8) 1 calc PR B 1
H32B H 0.6471 0.2588 0.9195 0.117 Uiso 0.59(8) 1 calc PR B 1
H32C H 0.6876 0.2897 0.9732 0.117 Uiso 0.59(8) 1 calc PR B 1
C32? C 0.6775(9) 0.2992(10) 0.9218(19) 0.070(8) Uiso 0.41(8) 1 d PD B 2
H32D H 0.6453 0.2737 0.8932 0.105 Uiso 0.41(8) 1 calc PR B 2
H32E H 0.6761 0.2619 0.9498 0.105 Uiso 0.41(8) 1 calc PR B 2
H32F H 0.7132 0.2798 0.9191 0.105 Uiso 0.41(8) 1 calc PR B 2
C33 C 0.7291(2) 0.4853(5) 0.9613(2) 0.0853(18) Uani 1 1 d D B .
H33A H 0.7604 0.4655 0.9521 0.128 Uiso 1 1 calc R . .
H33B H 0.7379 0.4583 0.9936 0.128 Uiso 1 1 calc R . .
H33C H 0.7242 0.5676 0.9601 0.128 Uiso 1 1 calc R . .
O1 O 0.60286(12) 0.7815(2) 0.87148(9) 0.0418(7) Uani 1 1 d D . .
C34 C 0.6187(4) 0.7693(6) 0.9232(2) 0.039(2) Uiso 0.656(16) 1 d PD E 1
H34A H 0.5933 0.7141 0.9292 0.046 Uiso 0.656(16) 1 calc PR E 1
H34B H 0.6583 0.7421 0.9391 0.046 Uiso 0.656(16) 1 calc PR E 1
C34? C 0.6378(8) 0.7807(13) 0.9226(4) 0.046(5) Uiso 0.344(16) 1 d PD E 2
H34C H 0.6774 0.7582 0.9291 0.055 Uiso 0.344(16) 1 calc PR E 2
H34D H 0.6221 0.7277 0.9392 0.055 Uiso 0.344(16) 1 calc PR E 2
C35 C 0.6128(5) 0.8820(8) 0.9416(3) 0.071(3) Uiso 0.656(16) 1 d PD E 1
H35A H 0.6505 0.9176 0.9582 0.086 Uiso 0.656(16) 1 calc PR E 1
H35B H 0.5942 0.8755 0.9642 0.086 Uiso 0.656(16) 1 calc PR E 1
C35? C 0.6356(8) 0.8994(13) 0.9381(6) 0.057(5) Uiso 0.344(16) 1 d PD E 2
H35C H 0.6109 0.9033 0.9559 0.069 Uiso 0.344(16) 1 calc PR E 2
H35D H 0.6743 0.9241 0.9597 0.069 Uiso 0.344(16) 1 calc PR E 2
C36 C 0.5770(5) 0.9504(7) 0.8994(3) 0.064(3) Uiso 0.656(16) 1 d PD E 1
H36A H 0.5374 0.9541 0.8969 0.077 Uiso 0.656(16) 1 calc PR E 1
H36B H 0.5921 1.0285 0.9023 0.077 Uiso 0.656(16) 1 calc PR E 1
C36? C 0.6154(11) 0.9687(14) 0.9005(5) 0.082(7) Uiso 0.344(16) 1 d PD E 2
H36C H 0.6456 1.0215 0.9011 0.099 Uiso 0.344(16) 1 calc PR E 2
H36D H 0.5833 1.0137 0.9016 0.099 Uiso 0.344(16) 1 calc PR E 2
C37 C 0.5788(5) 0.8954(6) 0.8576(3) 0.047(3) Uiso 0.656(16) 1 d PD E 1
H37A H 0.6027 0.9398 0.8453 0.057 Uiso 0.656(16) 1 calc PR E 1
H37B H 0.5400 0.8901 0.8323 0.057 Uiso 0.656(16) 1 calc PR E 1
C37? C 0.5962(8) 0.9024(10) 0.8579(5) 0.041(5) Uiso 0.344(16) 1 d PD E 2
H37C H 0.6191 0.9204 0.8394 0.049 Uiso 0.344(16) 1 calc PR E 2
H37D H 0.5559 0.9193 0.8380 0.049 Uiso 0.344(16) 1 calc PR E 2
C38 C 0.5476(12) 0.819(3) 1.1039(9) 0.116(10) Uiso 0.317(15) 1 d PDU H 3
H38A H 0.5436 0.7679 1.1275 0.174 Uiso 0.317(15) 1 calc PR H 3
H38B H 0.5436 0.8974 1.1124 0.174 Uiso 0.317(15) 1 calc PR H 3
H38C H 0.5852 0.8085 1.1033 0.174 Uiso 0.317(15) 1 calc PR H 3
C38A C 0.5368(16) 0.850(3) 1.0913(11) 0.144(12) Uiso 0.330(16) 1 d PDU G 2
H38D H 0.5746 0.8242 1.1130 0.217 Uiso 0.330(16) 1 calc PR G 2
H38E H 0.5079 0.8147 1.1001 0.217 Uiso 0.330(16) 1 calc PR G 2
H38F H 0.5346 0.9326 1.0936 0.217 Uiso 0.330(16) 1 calc PR G 2
C39 C 0.5201(11) 0.782(3) 1.0605(10) 0.104(9) Uiso 0.353(10) 1 d PDU F 1
H39A H 0.5285 0.7863 1.0945 0.157 Uiso 0.353(10) 1 calc PR F 1
H39B H 0.5466 0.8304 1.0533 0.157 Uiso 0.353(10) 1 calc PR F 1
C39A C 0.5266(10) 0.818(3) 1.0410(11) 0.132(8) Uiso 0.330(16) 1 d PDU G 2
H39C H 0.5316 0.7359 1.0374 0.158 Uiso 0.330(16) 1 calc PR G 2
H39D H 0.5505 0.8619 1.0285 0.158 Uiso 0.330(16) 1 calc PR G 2
C39B C 0.5009(16) 0.792(3) 1.0543(9) 0.119(8) Uiso 0.317(15) 1 d PDU H 3
H39E H 0.4660 0.7756 1.0594 0.142 Uiso 0.317(15) 1 calc PR H 3
H39F H 0.5123 0.7202 1.0441 0.142 Uiso 0.317(15) 1 calc PR H 3
C40 C 0.4608(11) 0.856(3) 1.0180(9) 0.105(6) Uiso 0.330(16) 1 d PDU G 2
H40A H 0.4457 0.8474 1.0428 0.126 Uiso 0.330(16) 1 calc PR G 2
H40B H 0.4600 0.9383 1.0110 0.126 Uiso 0.330(16) 1 calc PR G 2
C40A C 0.4573(10) 0.823(2) 1.0310(8) 0.109(6) Uiso 0.353(10) 1 d PDU F 1
H40C H 0.4312 0.7752 1.0397 0.131 Uiso 0.353(10) 1 calc PR F 1
H40D H 0.4536 0.9015 1.0403 0.131 Uiso 0.353(10) 1 calc PR F 1
C40B C 0.4821(14) 0.874(2) 1.0096(9) 0.131(7) Uiso 0.317(15) 1 d PDU H 3
H40E H 0.4791 0.9547 1.0176 0.157 Uiso 0.317(15) 1 calc PR H 3
H40F H 0.5059 0.8670 0.9911 0.157 Uiso 0.317(15) 1 calc PR H 3
C41 C 0.4244(12) 0.815(3) 0.9867(11) 0.101(6) Uiso 0.317(15) 1 d PDU H 3
H41A H 0.4061 0.8115 1.0095 0.121 Uiso 0.317(15) 1 calc PR H 3
H41B H 0.4300 0.7360 0.9782 0.121 Uiso 0.317(15) 1 calc PR H 3
C41A C 0.4182(12) 0.798(2) 0.9726(9) 0.085(6) Uiso 0.330(16) 1 d PDU G 2
H41C H 0.4394 0.7669 0.9545 0.101 Uiso 0.330(16) 1 calc PR G 2
H41D H 0.4001 0.7337 0.9819 0.101 Uiso 0.330(16) 1 calc PR G 2
C41B C 0.4385(9) 0.819(2) 0.9776(8) 0.106(6) Uiso 0.353(10) 1 d PDU F 1
H41E H 0.4479 0.7445 0.9675 0.128 Uiso 0.353(10) 1 calc PR F 1
H41F H 0.4571 0.8792 0.9667 0.128 Uiso 0.353(10) 1 calc PR F 1
C42 C 0.3714(12) 0.878(2) 0.9401(11) 0.103(7) Uiso 0.330(16) 1 d PDU G 2
H42A H 0.3531 0.9141 0.9595 0.124 Uiso 0.330(16) 1 calc PR G 2
H42B H 0.3900 0.9392 0.9294 0.124 Uiso 0.330(16) 1 calc PR G 2
C42A C 0.3856(12) 0.880(2) 0.9414(12) 0.107(7) Uiso 0.317(15) 1 d PDU H 3
H42C H 0.3729 0.9531 0.9492 0.129 Uiso 0.317(15) 1 calc PR H 3
H42D H 0.4044 0.8917 0.9192 0.129 Uiso 0.317(15) 1 calc PR H 3
C42B C 0.3734(8) 0.836(2) 0.9573(7) 0.090(5) Uiso 0.353(10) 1 d PDU F 1
H42E H 0.3575 0.7842 0.9741 0.109 Uiso 0.353(10) 1 calc PR F 1
H42F H 0.3661 0.9145 0.9652 0.109 Uiso 0.353(10) 1 calc PR F 1
C43 C 0.3247(13) 0.827(3) 0.8962(10) 0.100(9) Uiso 0.330(16) 1 d PDU G 2
H43A H 0.3030 0.8878 0.8750 0.150 Uiso 0.330(16) 1 calc PR G 2
H43B H 0.2993 0.7814 0.9058 0.150 Uiso 0.330(16) 1 calc PR G 2
C43A C 0.3403(11) 0.819(3) 0.9038(9) 0.102(8) Uiso 0.353(10) 1 d PDU F 1
H43C H 0.3365 0.7363 0.8991 0.122 Uiso 0.353(10) 1 calc PR F 1
H43D H 0.3662 0.8446 0.8890 0.122 Uiso 0.353(10) 1 calc PR F 1
C43B C 0.3371(11) 0.795(2) 0.9222(13) 0.114(9) Uiso 0.317(15) 1 d PDU H 3
H43E H 0.3040 0.8306 0.8975 0.171 Uiso 0.317(15) 1 calc PR H 3
H43F H 0.3268 0.7688 0.9480 0.171 Uiso 0.317(15) 1 calc PR H 3
C44 C 0.2817(8) 0.8682(17) 0.8725(7) 0.105(7) Uiso 0.353(10) 1 d PDU F 1
H44A H 0.2695 0.8384 0.8401 0.158 Uiso 0.353(10) 1 calc PR F 1
H44B H 0.2842 0.9509 0.8718 0.158 Uiso 0.353(10) 1 calc PR F 1
H44C H 0.2540 0.8466 0.8855 0.158 Uiso 0.353(10) 1 calc PR F 1

loop_
_atom_site_aniso_label
_atom_site_aniso_U_11
_atom_site_aniso_U_22
_atom_site_aniso_U_33
_atom_site_aniso_U_23
_atom_site_aniso_U_13
_atom_site_aniso_U_12
V1 0.0313(4) 0.0294(4) 0.0326(4) 0.0002(3) 0.0145(3) 0.0003(3)
N1 0.0283(19) 0.035(2) 0.036(2) 0.0014(16) 0.0126(16) -0.0030(16)
N2 0.036(2) 0.031(2) 0.038(2) -0.0001(16) 0.0178(17) -0.0013(16)
N3 0.037(2) 0.033(2) 0.038(2) 0.0039(17) 0.0171(17) 0.0007(16)
N4 0.036(2) 0.0282(18) 0.036(2) -0.0015(14) 0.0211(15) -0.0036(14)
C1 0.054(3) 0.052(3) 0.073(3) -0.002(2) 0.041(3) 0.000(2)
C2 0.034(2) 0.039(3) 0.046(3) 0.001(2) 0.021(2) 0.005(2)
C3 0.036(2) 0.033(3) 0.039(3) 0.002(2) 0.017(2) 0.005(2)
C4 0.055(3) 0.040(3) 0.059(3) 0.003(2) 0.035(3) 0.010(2)
C5 0.067(3) 0.036(3) 0.061(3) -0.007(2) 0.036(3) 0.006(3)
C6 0.061(3) 0.027(3) 0.065(3) -0.001(2) 0.029(3) -0.001(2)
C7 0.043(3) 0.027(3) 0.045(3) 0.004(2) 0.017(2) 0.004(2)
C8 0.037(2) 0.029(3) 0.048(3) 0.005(2) 0.016(2) -0.003(2)
C9 0.064(3) 0.046(3) 0.063(3) 0.003(2) 0.034(3) -0.007(2)
C10 0.042(3) 0.036(3) 0.051(3) -0.002(2) 0.023(2) -0.005(2)
C11 0.062(3) 0.040(3) 0.069(4) 0.005(3) 0.031(3) -0.007(3)
C12 0.067(4) 0.050(3) 0.079(4) -0.013(3) 0.019(3) -0.025(3)
C13 0.057(3) 0.068(4) 0.061(4) -0.007(3) 0.001(3) -0.018(3)
C14 0.044(3) 0.049(3) 0.058(3) 0.001(3) 0.016(2) -0.009(3)
C15 0.036(2) 0.039(3) 0.045(3) -0.006(2) 0.020(2) -0.011(2)
C22 0.045(3) 0.049(3) 0.040(3) 0.007(2) 0.021(2) 0.001(2)
C23 0.052(3) 0.071(4) 0.044(3) 0.000(2) 0.028(3) -0.001(3)
C24 0.069(4) 0.079(4) 0.033(3) 0.003(3) 0.022(3) -0.012(3)
C25 0.051(3) 0.071(4) 0.039(3) 0.014(2) 0.012(2) -0.004(3)
C26 0.045(3) 0.042(3) 0.047(3) 0.009(2) 0.019(2) -0.004(2)
C27 0.042(3) 0.035(3) 0.035(3) 0.006(2) 0.018(2) -0.003(2)
C28 0.048(3) 0.072(4) 0.041(3) 0.008(2) 0.022(2) 0.009(3)
C29 0.048(3) 0.102(5) 0.059(3) 0.006(3) 0.020(3) -0.009(3)
C30 0.065(4) 0.099(5) 0.081(4) 0.037(3) 0.036(3) 0.021(3)
C31 0.045(3) 0.062(3) 0.063(3) 0.012(3) 0.017(3) 0.011(3)
C33 0.053(4) 0.092(5) 0.106(5) 0.003(4) 0.027(3) -0.004(3)
O1 0.0524(19) 0.0397(18) 0.0333(17) -0.0018(13) 0.0171(14) 0.0069(15)

loop_
_atom_type_symbol
_atom_type_description
_atom_type_scat_dispersion_real
_atom_type_scat_dispersion_imag
_atom_type_scat_source
C C 0.0033 0.0016 'International Tables Vol C Tables 4.2.6.8 and 6.1.1.4'
H H 0.0000 0.0000 'International Tables Vol C Tables 4.2.6.8 and 6.1.1.4'
N N 0.0061 0.0033 'International Tables Vol C Tables 4.2.6.8 and 6.1.1.4'
O O 0.0106 0.0060 'International Tables Vol C Tables 4.2.6.8 and 6.1.1.4'
V V 0.3005 0.5294 'International Tables Vol C Tables 4.2.6.8 and 6.1.1.4'

loop_
_geom_angle_atom_site_label_1
_geom_angle_atom_site_label_2
_geom_angle_atom_site_label_3
_geom_angle
_geom_angle_site_symmetry_1
N4 V1 N2 104.36(14) .
N4 V1 N3 106.82(13) .
N2 V1 N3 76.62(13) .
N4 V1 N1 109.87(13) .
N2 V1 N1 75.24(13) .
N3 V1 N1 138.05(13) .
N4 V1 O1 103.81(12) .
N2 V1 O1 151.68(12) .
N3 V1 O1 97.97(12) .
N1 V1 O1 92.44(12) .
N4 N4 V1 162.42(17) 2_656
C2 N1 C15 118.4(3) .
C2 N1 V1 115.1(3) .
C15 N1 V1 126.5(2) .
N1 C2 C3 114.0(3) .
N1 C2 C1 123.8(4) .
C3 C2 C1 122.2(4) .
C4 C3 N2 120.2(4) .
C4 C3 C2 127.5(4) .
N2 C3 C2 112.2(3) .
C3 N2 C7 119.3(3) .
C3 N2 V1 121.9(3) .
C7 N2 V1 118.7(3) .
N2 C7 C6 119.7(4) .
N2 C7 C8 112.4(4) .
C6 C7 C8 127.4(4) .
C5 C6 C7 120.3(4) .
C6 C5 C4 119.1(4) .
C3 C4 C5 120.8(4) .
N3 C8 C7 113.6(4) .
N3 C8 C9 122.1(4) .
C7 C8 C9 124.3(4) .
C8 N3 C27 118.1(3) .
C8 N3 V1 113.3(3) .
C27 N3 V1 128.1(3) .
C22 C27 C26 120.5(4) .
C22 C27 N3 122.0(4) .
C26 C27 N3 117.4(4) .
C25 C26 C27 118.0(4) .
C25 C26 C31 119.0(4) .
C27 C26 C31 123.0(4) .
C24 C25 C26 122.0(4) .
C25 C24 C23 119.5(4) .
C24 C23 C22 121.1(4) .
C27 C22 C23 118.6(4) .
C27 C22 C28 122.0(4) .
C23 C22 C28 119.4(4) .
C30 C28 C22 111.4(4) .
C30 C28 C29 108.8(4) .
C22 C28 C29 111.5(4) .
C33 C31 C26 112.3(4) .
C33 C31 C32? 114.9(11) .
C26 C31 C32? 115.8(10) .
C33 C31 C32 105.1(10) .
C26 C31 C32 108.4(8) .
C32? C31 C32 19.2(10) .
C10 C15 C14 120.6(4) .
C10 C15 N1 121.0(4) .
C14 C15 N1 118.2(4) .
C11 C10 C15 118.7(4) .
C11 C10 C16? 119.0(7) .
C15 C10 C16? 121.4(8) .
C11 C10 C16 117.9(6) .
C15 C10 C16 123.3(6) .
C16? C10 C16 12.9(7) .
C12 C11 C10 121.5(5) .
C11 C12 C13 119.0(5) .
C12 C13 C14 122.7(5) .
C13 C14 C15 117.3(4) .
C13 C14 C19? 118.3(7) .
C15 C14 C19? 123.9(7) .
C13 C14 C19 121.8(6) .
C15 C14 C19 120.3(6) .
C19? C14 C19 14.4(8) .
C21 C19 C20 104.7(10) .
C21 C19 C14 114.7(9) .
C20 C19 C14 113.3(9) .
C14 C19? C21? 115.3(12) .
C14 C19? C20? 107.6(13) .
C21? C19? C20? 112.8(13) .
C18 C16 C10 115.4(8) .
C18 C16 C17 107.3(9) .
C10 C16 C17 110.5(9) .
C10 C16? C17? 112.0(11) .
C10 C16? C18? 109.7(13) .
C17? C16? C18? 111.0(14) .
C34? O1 C37 108.8(7) .
C34? O1 C37? 105.1(9) .
C37 O1 C37? 17.6(8) .
C34? O1 C34 20.2(8) .
C37 O1 C34 107.6(5) .
C37? O1 C34 110.4(7) .
C34? O1 V1 133.0(6) .
C37 O1 V1 117.7(3) .
C37? O1 V1 117.1(6) .
C34 O1 V1 132.5(3) .
C36 C37 O1 108.1(6) .
C37 C36 C35 107.4(7) .
C34 C35 C36 106.1(7) .
C35 C34 O1 107.2(6) .
C36? C37? O1 108.1(11) .
C35? C36? C37? 109.1(14) .
C36? C35? C34? 110.5(13) .
O1 C34? C35? 104.6(10) .
C42B C43A C44 127.1(19) .
C43A C42B C41B 117.3(17) .
C40A C41B C42B 104.9(17) .
C41B C40A C39 115.1(19) .
C38A C39A C40 96(2) .
C41A C40 C39A 120(2) .
C42 C41A C40 113.2(19) .
C43 C42 C41A 117(2) .
C38 C39B C40B 125(3) .
C41 C40B C39B 91(2) .
C40B C41 C42A 110(2) .
C43B C42A C41 99(2) .

loop_
_geom_bond_atom_site_label_1
_geom_bond_atom_site_label_2
_geom_bond_distance
_geom_bond_site_symmetry_2
V1 N4 1.777(3) .
V1 N2 1.931(3) .
V1 N3 2.084(3) .
V1 N1 2.141(3) .
V1 O1 2.173(3) .
N4 N4 1.259(6) 2_656
N1 C2 1.341(5) .
N1 C15 1.444(5) .
C2 C3 1.417(6) .
C2 C1 1.500(6) .
C3 C4 1.379(6) .
C3 N2 1.390(5) .
N2 C7 1.394(5) .
C7 C6 1.398(6) .
C7 C8 1.410(6) .
C6 C5 1.389(6) .
C5 C4 1.393(6) .
C8 N3 1.370(5) .
C8 C9 1.497(6) .
N3 C27 1.438(5) .
C27 C22 1.393(6) .
C27 C26 1.421(6) .
C26 C25 1.390(6) .
C26 C31 1.519(6) .
C25 C24 1.367(6) .
C24 C23 1.387(6) .
C23 C22 1.397(6) .
C22 C28 1.521(6) .
C28 C30 1.513(7) .
C28 C29 1.535(6) .
C31 C33 1.518(6) .
C31 C32? 1.539(11) .
C31 C32 1.561(10) .
C15 C10 1.402(6) .
C15 C14 1.407(6) .
C10 C11 1.396(6) .
C10 C16? 1.509(12) .
C10 C16 1.523(10) .
C11 C12 1.367(6) .
C12 C13 1.370(7) .
C13 C14 1.397(6) .
C14 C19? 1.505(12) .
C14 C19 1.525(10) .
C19 C21 1.514(10) .
C19 C20 1.518(12) .
C19? C21? 1.520(12) .
C19? C20? 1.525(13) .
C16 C18 1.508(10) .
C16 C17 1.537(10) .
C16? C17? 1.514(13) .
C16? C18? 1.516(13) .
O1 C34? 1.449(11) .
O1 C37 1.456(7) .
O1 C37? 1.464(11) .
O1 C34 1.467(6) .
C37 C36 1.444(9) .
C36 C35 1.476(11) .
C35 C34 1.463(9) .
C37? C36? 1.419(13) .
C36? C35? 1.33(2) .
C35? C34? 1.476(13) .
C44 C43A 1.521(18) .
C43A C42B 1.518(18) .
C42B C41B 1.529(17) .
C41B C40A 1.499(18) .
C40A C39 1.558(18) .
C38A C39A 1.495(19) .
C39A C40 1.597(18) .
C40 C41A 1.532(18) .
C41A C42 1.526(18) .
C42 C43 1.510(19) .
C38 C39B 1.532(19) .
C39B C40B 1.576(19) .
C40B C41 1.519(19) .
C41 C42A 1.536(18) .
C42A C43B 1.508(19) .

loop_
_geom_torsion_atom_site_label_1
_geom_torsion_atom_site_label_2
_geom_torsion_atom_site_label_3
_geom_torsion_atom_site_label_4
_geom_torsion
_geom_torsion_site_symmetry_4
N2 V1 N4 N4 17.9(11) 2_656
N3 V1 N4 N4 -62.2(11) 2_656
N1 V1 N4 N4 97.1(11) 2_656
O1 V1 N4 N4 -165.1(11) 2_656
N4 V1 N1 C2 -89.0(3) .
N2 V1 N1 C2 11.2(3) .
N3 V1 N1 C2 60.6(3) .
O1 V1 N1 C2 165.4(3) .
N4 V1 N1 C15 87.3(3) .
N2 V1 N1 C15 -172.5(3) .
N3 V1 N1 C15 -123.2(3) .
O1 V1 N1 C15 -18.4(3) .
C15 N1 C2 C3 172.4(3) .
V1 N1 C2 C3 -11.0(4) .
C15 N1 C2 C1 -8.9(6) .
V1 N1 C2 C1 167.7(3) .
N1 C2 C3 C4 -173.6(4) .
C1 C2 C3 C4 7.7(7) .
N1 C2 C3 N2 3.4(5) .
C1 C2 C3 N2 -175.3(4) .
C4 C3 N2 C7 6.9(6) .
C2 C3 N2 C7 -170.4(3) .
C4 C3 N2 V1 -175.7(3) .
C2 C3 N2 V1 7.0(4) .
N4 V1 N2 C3 97.4(3) .
N3 V1 N2 C3 -158.3(3) .
N1 V1 N2 C3 -9.8(3) .
O1 V1 N2 C3 -76.4(4) .
N4 V1 N2 C7 -85.2(3) .
N3 V1 N2 C7 19.1(3) .
N1 V1 N2 C7 167.7(3) .
O1 V1 N2 C7 101.0(3) .
C3 N2 C7 C6 -10.0(6) .
V1 N2 C7 C6 172.5(3) .
C3 N2 C7 C8 162.7(3) .
V1 N2 C7 C8 -14.8(4) .
N2 C7 C6 C5 5.9(6) .
C8 C7 C6 C5 -165.5(4) .
C7 C6 C5 C4 1.2(7) .
N2 C3 C4 C5 0.4(6) .
C2 C3 C4 C5 177.1(4) .
C6 C5 C4 C3 -4.4(7) .
N2 C7 C8 N3 -3.7(5) .
C6 C7 C8 N3 168.2(4) .
N2 C7 C8 C9 175.9(4) .
C6 C7 C8 C9 -12.2(7) .
C7 C8 N3 C27 -154.0(4) .
C9 C8 N3 C27 26.3(6) .
C7 C8 N3 V1 18.6(4) .
C9 C8 N3 V1 -161.0(3) .
N4 V1 N3 C8 80.8(3) .
N2 V1 N3 C8 -20.4(3) .
N1 V1 N3 C8 -69.3(3) .
O1 V1 N3 C8 -172.1(3) .
N4 V1 N3 C27 -107.4(3) .
N2 V1 N3 C27 151.4(3) .
N1 V1 N3 C27 102.5(3) .
O1 V1 N3 C27 -0.2(3) .
C8 N3 C27 C22 -106.6(5) .
V1 N3 C27 C22 81.9(5) .
C8 N3 C27 C26 76.3(5) .
V1 N3 C27 C26 -95.2(4) .
C22 C27 C26 C25 -5.2(6) .
N3 C27 C26 C25 172.0(4) .
C22 C27 C26 C31 176.8(4) .
N3 C27 C26 C31 -6.1(6) .
C27 C26 C25 C24 0.3(7) .
C31 C26 C25 C24 178.4(4) .
C26 C25 C24 C23 2.9(8) .
C25 C24 C23 C22 -1.3(7) .
C26 C27 C22 C23 6.7(6) .
N3 C27 C22 C23 -170.3(4) .
C26 C27 C22 C28 -173.1(4) .
N3 C27 C22 C28 9.9(6) .
C24 C23 C22 C27 -3.5(7) .
C24 C23 C22 C28 176.3(4) .
C27 C22 C28 C30 -100.0(5) .
C23 C22 C28 C30 80.2(5) .
C27 C22 C28 C29 138.2(5) .
C23 C22 C28 C29 -41.6(6) .
C25 C26 C31 C33 -46.6(6) .
C27 C26 C31 C33 131.5(5) .
C25 C26 C31 C32? 88(2) .
C27 C26 C31 C32? -94(2) .
C25 C26 C31 C32 69.0(15) .
C27 C26 C31 C32 -112.9(14) .
C2 N1 C15 C10 89.4(5) .
V1 N1 C15 C10 -86.8(4) .
C2 N1 C15 C14 -94.1(5) .
V1 N1 C15 C14 89.7(4) .
C14 C15 C10 C11 -0.7(6) .
N1 C15 C10 C11 175.8(4) .
C14 C15 C10 C16? 168.9(12) .
N1 C15 C10 C16? -14.7(13) .
C14 C15 C10 C16 -176.1(10) .
N1 C15 C10 C16 0.3(11) .
C15 C10 C11 C12 1.3(7) .
C16? C10 C11 C12 -168.5(13) .
C16 C10 C11 C12 177.0(10) .
C10 C11 C12 C13 -0.5(8) .
C11 C12 C13 C14 -1.0(9) .
C12 C13 C14 C15 1.5(8) .
C12 C13 C14 C19? -170.8(12) .
C12 C13 C14 C19 172.9(9) .
C10 C15 C14 C13 -0.7(6) .
N1 C15 C14 C13 -177.2(4) .
C10 C15 C14 C19? 171.2(12) .
N1 C15 C14 C19? -5.3(13) .
C10 C15 C14 C19 -172.2(8) .
N1 C15 C14 C19 11.3(9) .
C13 C14 C19 C21 33.5(12) .
C15 C14 C19 C21 -155.4(8) .
C19? C14 C19 C21 -47(3) .
C13 C14 C19 C20 -86.7(12) .
C15 C14 C19 C20 84.4(11) .
C19? C14 C19 C20 -167(5) .
C13 C14 C19? C21? 26.8(16) .
C15 C14 C19? C21? -145.0(10) .
C19 C14 C19? C21? 135(5) .
C13 C14 C19? C20? -100.1(14) .
C15 C14 C19? C20? 88.1(15) .
C19 C14 C19? C20? 8(3) .
C11 C10 C16 C18 -54.1(15) .
C15 C10 C16 C18 121.4(9) .
C16? C10 C16 C18 -153(5) .
C11 C10 C16 C17 68.0(13) .
C15 C10 C16 C17 -116.6(9) .
C16? C10 C16 C17 -31(4) .
C11 C10 C16? C17? 51.0(19) .
C15 C10 C16? C17? -118.5(12) .
C16 C10 C16? C17? 139(5) .
C11 C10 C16? C18? -72.7(18) .
C15 C10 C16? C18? 117.8(11) .
C16 C10 C16? C18? 16(4) .
N4 V1 O1 C34? 159.5(12) .
N2 V1 O1 C34? -26.7(12) .
N3 V1 O1 C34? 49.9(12) .
N1 V1 O1 C34? -89.4(12) .
N4 V1 O1 C37 -29.2(5) .
N2 V1 O1 C37 144.7(6) .
N3 V1 O1 C37 -138.8(5) .
N1 V1 O1 C37 82.0(5) .
N4 V1 O1 C37? -49.0(9) .
N2 V1 O1 C37? 124.9(9) .
N3 V1 O1 C37? -158.6(9) .
N1 V1 O1 C37? 62.1(9) .
N4 V1 O1 C34 131.8(6) .
N2 V1 O1 C34 -54.3(7) .
N3 V1 O1 C34 22.2(6) .
N1 V1 O1 C34 -117.0(6) .
C34? O1 C37 C36 -24.1(12) .
C37? O1 C37 C36 -105(3) .
C34 O1 C37 C36 -2.9(9) .
V1 O1 C37 C36 162.5(5) .
O1 C37 C36 C35 13.6(10) .
C37 C36 C35 C34 -19.0(11) .
C36 C35 C34 O1 17.2(10) .
C34? O1 C34 C35 88(2) .
C37 O1 C34 C35 -9.0(9) .
C37? O1 C34 C35 9.4(12) .
V1 O1 C34 C35 -171.4(5) .
C34? O1 C37? C36? -12.3(17) .
C37 O1 C37? C36? 92(3) .
C34 O1 C37? C36? 8.2(16) .
V1 O1 C37? C36? -171.2(11) .
O1 C37? C36? C35? 3(2) .
C37? C36? C35? C34? 7(2) .
C37 O1 C34? C35? -2.3(15) .
C37? O1 C34? C35? 15.7(16) .
C34 O1 C34? C35? -92(2) .
V1 O1 C34? C35? 169.6(9) .
C36? C35? C34? O1 -15(2) .
C44 C43A C42B C41B -158(3) .
C43A C42B C41B C40A -171(2) .
C42B C41B C40A C39 168(2) .
C38A C39A C40 C41A -152(3) .
C39A C40 C41A C42 -147(3) .
C40 C41A C42 C43 -176(3) .
C38 C39B C40B C41 -158(4) .
C39B C40B C41 C42A 173(3) .
C40B C41 C42A C43B 171(3) .
